data_2232208
loop_
_publ_author_name
'Kong, Lingqian'
'Ju, Xiuping'
'Qiao, Yan'
'Zhang, Jidong'
'Gao, Zhiqing'

_publ_section_title
;
 2-Amino-4-(4-methoxyphenyl)-5-oxo-5,6,7,8-tetrahydro-4<i>H</i>-chromene-3-carbonitrile
;
_journal_coeditor_code CV5173
_journal_issue 11
_journal_name_full 'Acta Crystallographica Section E'
_journal_page_first o3100
_journal_paper_doi 10.1107/S1600536811043674
_journal_volume 67
_journal_year 2011
_chemical_formula_iupac 'C17 H16 N2 O3'
_chemical_formula_moiety 'C17 H16 N2 O3'
_chemical_formula_sum 'C17 H16 N2 O3'
_chemical_formula_weight 296.32
_chemical_name_systematic
;
2-Amino-4-(4-methoxyphenyl)-5-oxo-5,6,7,8-
tetrahydro-4<i>H</i>-chromene-3-carbonitrile
;
_space_group_IT_number 15
_symmetry_cell_setting monoclinic
_symmetry_space_group_name_Hall '-C 2yc'
_symmetry_space_group_name_H-M 'C 1 2/c 1'
_atom_sites_solution_hydrogens geom
_atom_sites_solution_primary direct
_atom_sites_solution_secondary difmap
_audit_creation_method SHELXL-97
_cell_angle_alpha 90.00
_cell_angle_beta 106.7660(10)
_cell_angle_gamma 90.00
_cell_formula_units_Z 16
_cell_length_a 31.973(3)
_cell_length_b 8.7750(8)
_cell_length_c 22.6861(2)
_cell_measurement_reflns_used 1799
_cell_measurement_temperature 298(2)
_cell_measurement_theta_max 21.152
_cell_measurement_theta_min 2.520
_cell_volume 6094.3(8)
_computing_cell_refinement 'SAINT (Bruker, 2007)'
_computing_data_collection 'SMART (Bruker, 2007)'
_computing_data_reduction 'SAINT (Bruker, 2007)'
_computing_molecular_graphics 'SHELXTL (Sheldrick, 2008)'
_computing_publication_material 'SHELXTL (Sheldrick, 2008)'
_computing_structure_refinement 'SHELXL97 (Sheldrick, 2008)'
_computing_structure_solution 'SHELXS97 (Sheldrick, 2008)'
_diffrn_ambient_temperature 298(2)
_diffrn_measured_fraction_theta_full 0.997
_diffrn_measured_fraction_theta_max 0.997
_diffrn_measurement_device_type 'Bruker SMART APEX CCD area-detector'
_diffrn_measurement_method 'phi and omega scans'
_diffrn_radiation_monochromator graphite
_diffrn_radiation_source 'fine-focus sealed tube'
_diffrn_radiation_type MoK\a
_diffrn_radiation_wavelength 0.71073
_diffrn_reflns_av_R_equivalents 0.0661
_diffrn_reflns_av_sigmaI/netI 0.0999
_diffrn_reflns_limit_h_max 32
_diffrn_reflns_limit_h_min -38
_diffrn_reflns_limit_k_max 10
_diffrn_reflns_limit_k_min -10
_diffrn_reflns_limit_l_max 26
_diffrn_reflns_limit_l_min -23
_diffrn_reflns_number 14893
_diffrn_reflns_theta_full 25.00
_diffrn_reflns_theta_max 25.00
_diffrn_reflns_theta_min 1.33
_exptl_absorpt_coefficient_mu 0.090
_exptl_absorpt_correction_T_max 0.9667
_exptl_absorpt_correction_T_min 0.9624
_exptl_absorpt_correction_type multi-scan
_exptl_absorpt_process_details '(SADABS; Sheldrick, 1996)'
_exptl_crystal_colour red
_exptl_crystal_density_diffrn 1.292
_exptl_crystal_density_method 'not measured'
_exptl_crystal_description block
_exptl_crystal_F_000 2496
_exptl_crystal_size_max 0.43
_exptl_crystal_size_mid 0.42
_exptl_crystal_size_min 0.38
_refine_diff_density_max 0.227
_refine_diff_density_min -0.230
_refine_ls_extinction_method none
_refine_ls_goodness_of_fit_ref 1.007
_refine_ls_hydrogen_treatment constr
_refine_ls_matrix_type full
_refine_ls_number_parameters 399
_refine_ls_number_reflns 5361
_refine_ls_number_restraints 0
_refine_ls_restrained_S_all 1.007
_refine_ls_R_factor_all 0.1603
_refine_ls_R_factor_gt 0.0523
_refine_ls_shift/su_max 0.001
_refine_ls_shift/su_mean 0.000
_refine_ls_structure_factor_coef Fsqd
_refine_ls_weighting_details 'calc w=1/[\s^2^(Fo^2^)+(0.0424P)^2^+5.9103P] where P=(Fo^2^+2Fc^2^)/3'
_refine_ls_weighting_scheme calc
_refine_ls_wR_factor_gt 0.1084
_refine_ls_wR_factor_ref 0.1603
_reflns_number_gt 2215
_reflns_number_total 5361
_reflns_threshold_expression I>2sigma(I)
_cod_data_source_file cv5173.cif
_cod_data_source_block I
_cod_original_cell_volume 6094.4(8)
_cod_original_sg_symbol_H-M 'C 2/c'
_cod_database_code 2232208
_cod_database_fobs_code 2232208

loop_
_symmetry_equiv_pos_as_xyz
'x, y, z'
'-x, y, -z+1/2'
'x+1/2, y+1/2, z'
'-x+1/2, y+1/2, -z+1/2'
'-x, -y, -z'
'x, -y, z-1/2'
'-x+1/2, -y+1/2, -z'
'x+1/2, -y+1/2, z-1/2'

loop_
_atom_site_type_symbol
_atom_site_label
_atom_site_fract_x
_atom_site_fract_y
_atom_site_fract_z
_atom_site_U_iso_or_equiv
_atom_site_adp_type
_atom_site_calc_flag
_atom_site_refinement_flags
_atom_site_occupancy
_atom_site_symmetry_multiplicity
N N1 0.89836(9) 0.5466(4) 0.68379(14) 0.0678(11) Uani d . 1 1
H H1A 0.9054 0.6339 0.6723 0.102 Uiso calc R 1 1
H H1C 0.9166 0.4973 0.7128 0.102 Uiso calc R 1 1
N N2 0.84053(11) 0.7980(4) 0.56300(16) 0.0768(12) Uani d . 1 1
O O1 0.67083(10) 0.8399(4) 0.69415(14) 0.0813(10) Uani d . 1 1
O O2 0.71575(9) 0.2622(3) 0.54178(13) 0.0688(9) Uani d . 1 1
O O3 0.85498(8) 0.3471(3) 0.68076(11) 0.0550(7) Uani d . 1 1
C C1 0.62873(14) 0.8853(5) 0.6583(2) 0.0969(17) Uani d . 1 1
H H1D 0.6312 0.9454 0.6241 0.145 Uiso calc R 1 1
H H1E 0.6151 0.9446 0.6831 0.145 Uiso calc R 1 1
H H1F 0.6114 0.7965 0.6433 0.145 Uiso calc R 1 1
C C2 0.69482(13) 0.7493(5) 0.6665(2) 0.0566(11) Uani d . 1 1
C C3 0.68336(12) 0.7138(5) 0.6049(2) 0.0592(12) Uani d . 1 1
H H3 0.6570 0.7481 0.5787 0.071 Uiso calc R 1 1
C C4 0.71124(12) 0.6267(4) 0.58234(18) 0.0528(11) Uani d . 1 1
H H4 0.7035 0.6046 0.5405 0.063 Uiso calc R 1 1
C C5 0.75006(11) 0.5715(4) 0.61955(17) 0.0415(9) Uani d . 1 1
C C6 0.76043(12) 0.6052(4) 0.68157(18) 0.0523(11) Uani d . 1 1
H H6 0.7861 0.5669 0.7080 0.063 Uiso calc R 1 1
C C7 0.73372(13) 0.6939(5) 0.70502(18) 0.0582(11) Uani d . 1 1
H H7 0.7417 0.7168 0.7468 0.070 Uiso calc R 1 1
C C8 0.78086(11) 0.4813(4) 0.59253(16) 0.0415(9) Uani d . 1 1
H H8 0.7695 0.4864 0.5476 0.050 Uiso calc R 1 1
C C9 0.82646(11) 0.5476(4) 0.61097(16) 0.0422(9) Uani d . 1 1
C C10 0.85891(12) 0.4876(4) 0.65656(17) 0.0476(10) Uani d . 1 1
C C11 0.81892(12) 0.2610(4) 0.65258(17) 0.0462(10) Uani d . 1 1
C C12 0.78411(11) 0.3167(4) 0.61078(16) 0.0425(9) Uani d . 1 1
C C13 0.74876(14) 0.2132(5) 0.57918(19) 0.0543(11) Uani d . 1 1
C C14 0.75641(16) 0.0466(5) 0.5924(2) 0.0837(15) Uani d . 1 1
H H14A 0.7283 -0.0032 0.5857 0.100 Uiso calc R 1 1
H H14B 0.7701 0.0041 0.5631 0.100 Uiso calc R 1 1
C C15 0.78339(17) 0.0108(5) 0.6542(2) 0.0917(16) Uani d . 1 1
H H15A 0.7907 -0.0967 0.6561 0.110 Uiso calc R 1 1
H H15B 0.7665 0.0289 0.6828 0.110 Uiso calc R 1 1
C C16 0.82497(13) 0.1015(4) 0.67462(19) 0.0615(12) Uani d . 1 1
H H16A 0.8354 0.1010 0.7192 0.074 Uiso calc R 1 1
H H16B 0.8470 0.0533 0.6592 0.074 Uiso calc R 1 1
C C17 0.83423(12) 0.6861(5) 0.58508(17) 0.0511(11) Uani d . 1 1
N N3 0.87097(9) 1.1189(4) 0.53833(14) 0.0658(10) Uani d . 1 1
H H3AA 0.8637 1.0304 0.5484 0.099 Uiso calc R 1 1
H H3BA 0.8536 1.1678 0.5082 0.099 Uiso calc R 1 1
N N4 0.92778(11) 0.8666(4) 0.66404(16) 0.0669(11) Uani d . 1 1
O O4 1.12430(10) 0.8579(4) 0.61040(15) 0.0882(10) Uani d . 1 1
O O5 1.03847(9) 1.4277(3) 0.70867(15) 0.0820(10) Uani d . 1 1
O O6 0.91408(8) 1.3208(3) 0.54521(11) 0.0597(8) Uani d . 1 1
C C18 1.15966(15) 0.8117(6) 0.6604(2) 0.1049(19) Uani d . 1 1
H H18D 1.1737 0.8999 0.6824 0.157 Uiso calc R 1 1
H H18E 1.1802 0.7554 0.6454 0.157 Uiso calc R 1 1
H H18F 1.1491 0.7483 0.6875 0.157 Uiso calc R 1 1
C C19 1.09169(13) 0.9428(5) 0.6230(2) 0.0572(11) Uani d . 1 1
C C20 1.06204(14) 1.0095(5) 0.5733(2) 0.0675(13) Uani d . 1 1
H H20A 1.0654 0.9990 0.5341 0.081 Uiso calc R 1 1
C C21 1.02756(12) 1.0913(5) 0.58128(18) 0.0574(11) Uani d . 1 1
H H21A 1.0076 1.1341 0.5471 0.069 Uiso calc R 1 1
C C22 1.02170(11) 1.1119(4) 0.63865(18) 0.0444(10) Uani d . 1 1
C C23 1.05165(12) 1.0456(5) 0.68757(18) 0.0572(11) Uani d . 1 1
H H23A 1.0484 1.0577 0.7268 0.069 Uiso calc R 1 1
C C24 1.08670(13) 0.9607(5) 0.6807(2) 0.0604(12) Uani d . 1 1
H H24A 1.1065 0.9167 0.7148 0.072 Uiso calc R 1 1
C C25 0.98294(10) 1.1996(4) 0.64763(16) 0.0438(10) Uani d . 1 1
H H25A 0.9863 1.2041 0.6919 0.053 Uiso calc R 1 1
C C26 0.93989(11) 1.1221(4) 0.61708(16) 0.0433(10) Uani d . 1 1
C C27 0.90915(12) 1.1805(4) 0.56950(17) 0.0467(10) Uani d . 1 1
C C28 0.94907(12) 1.4101(4) 0.57640(19) 0.0512(11) Uani d . 1 1
C C29 0.98084(11) 1.3592(4) 0.62437(18) 0.0476(10) Uani d . 1 1
C C30 1.01224(13) 1.4693(5) 0.6601(2) 0.0612(12) Uani d . 1 1
C C31 1.01001(15) 1.6301(5) 0.6387(3) 0.0897(17) Uani d . 1 1
H H31C 1.0394 1.6711 0.6487 0.108 Uiso calc R 1 1
H H31D 0.9938 1.6896 0.6607 0.108 Uiso calc R 1 1
C C32 0.98876(16) 1.6474(5) 0.5708(2) 0.0880(16) Uani d . 1 1
H H32C 1.0080 1.6069 0.5485 0.106 Uiso calc R 1 1
H H32D 0.9843 1.7549 0.5609 0.106 Uiso calc R 1 1
C C33 0.94531(14) 1.5655(5) 0.5503(2) 0.0719(13) Uani d . 1 1
H H33C 0.9236 1.6224 0.5636 0.086 Uiso calc R 1 1
H H33D 0.9357 1.5596 0.5057 0.086 Uiso calc R 1 1
C C34 0.93244(11) 0.9796(5) 0.64178(18) 0.0477(10) Uani d . 1 1

loop_
_atom_site_aniso_label
_atom_site_aniso_U_11
_atom_site_aniso_U_22
_atom_site_aniso_U_33
_atom_site_aniso_U_12
_atom_site_aniso_U_13
_atom_site_aniso_U_23
N1 0.045(2) 0.074(3) 0.072(2) -0.0108(19) -0.0044(17) 0.026(2)
N2 0.073(3) 0.065(3) 0.073(3) -0.023(2) -0.0094(19) 0.032(2)
O1 0.067(2) 0.089(2) 0.095(2) 0.0112(19) 0.0345(18) -0.0176(19)
O2 0.0532(18) 0.064(2) 0.080(2) -0.0059(16) 0.0051(15) -0.0098(17)
O3 0.0483(16) 0.0512(19) 0.0579(18) -0.0022(14) 0.0035(13) 0.0201(14)
C1 0.066(3) 0.088(4) 0.141(5) 0.019(3) 0.037(3) -0.015(4)
C2 0.050(3) 0.049(3) 0.077(3) -0.004(2) 0.029(2) -0.010(2)
C3 0.046(2) 0.058(3) 0.067(3) 0.007(2) 0.006(2) 0.000(2)
C4 0.048(2) 0.051(3) 0.053(3) 0.004(2) 0.004(2) 0.000(2)
C5 0.038(2) 0.038(2) 0.047(2) 0.0008(18) 0.0085(18) 0.0051(19)
C6 0.051(2) 0.055(3) 0.047(3) 0.005(2) 0.008(2) 0.006(2)
C7 0.060(3) 0.068(3) 0.050(3) -0.005(2) 0.020(2) 0.000(2)
C8 0.044(2) 0.037(2) 0.039(2) -0.0047(18) 0.0049(17) 0.0072(18)
C9 0.042(2) 0.039(2) 0.045(2) -0.0007(19) 0.0113(18) 0.0102(19)
C10 0.045(2) 0.044(3) 0.053(3) -0.005(2) 0.012(2) 0.010(2)
C11 0.050(2) 0.039(3) 0.052(3) 0.001(2) 0.018(2) 0.007(2)
C12 0.045(2) 0.037(2) 0.045(2) -0.0005(19) 0.0115(19) -0.0004(19)
C13 0.057(3) 0.050(3) 0.059(3) -0.004(2) 0.022(2) -0.006(2)
C14 0.111(4) 0.047(3) 0.085(4) -0.020(3) 0.015(3) 0.001(3)
C15 0.115(4) 0.047(3) 0.110(5) -0.012(3) 0.028(3) 0.010(3)
C16 0.073(3) 0.040(3) 0.069(3) 0.010(2) 0.018(2) 0.015(2)
C17 0.043(2) 0.054(3) 0.047(3) -0.005(2) -0.0022(19) 0.011(2)
N3 0.051(2) 0.070(3) 0.060(2) -0.0189(18) -0.0100(17) 0.0106(19)
N4 0.063(2) 0.055(3) 0.073(3) -0.009(2) 0.0033(19) 0.011(2)
O4 0.067(2) 0.090(3) 0.105(3) 0.0193(19) 0.0222(19) -0.021(2)
O5 0.0555(19) 0.077(2) 0.098(3) -0.0100(17) -0.0034(17) -0.035(2)
O6 0.0624(18) 0.0550(19) 0.0526(18) -0.0159(15) 0.0021(13) 0.0090(15)
C18 0.066(3) 0.096(4) 0.147(5) 0.021(3) 0.024(3) 0.001(4)
C19 0.046(3) 0.055(3) 0.069(3) -0.004(2) 0.016(2) -0.013(2)
C20 0.065(3) 0.087(4) 0.053(3) 0.003(3) 0.022(2) -0.011(3)
C21 0.054(3) 0.072(3) 0.047(3) 0.004(2) 0.015(2) -0.003(2)
C22 0.036(2) 0.046(3) 0.048(3) -0.0049(19) 0.0076(19) -0.004(2)
C23 0.053(3) 0.065(3) 0.048(3) 0.002(2) 0.007(2) -0.002(2)
C24 0.057(3) 0.054(3) 0.060(3) 0.005(2) 0.001(2) 0.004(2)
C25 0.039(2) 0.050(3) 0.041(2) -0.0093(19) 0.0086(17) -0.0094(19)
C26 0.038(2) 0.046(3) 0.043(2) -0.0060(19) 0.0068(18) -0.003(2)
C27 0.048(2) 0.047(3) 0.044(3) -0.010(2) 0.012(2) 0.001(2)
C28 0.051(3) 0.041(3) 0.064(3) -0.009(2) 0.021(2) -0.004(2)
C29 0.040(2) 0.046(3) 0.057(3) -0.009(2) 0.014(2) -0.013(2)
C30 0.047(3) 0.055(3) 0.086(4) -0.005(2) 0.025(2) -0.022(3)
C31 0.074(3) 0.054(4) 0.137(5) -0.019(3) 0.024(3) -0.024(3)
C32 0.102(4) 0.056(3) 0.117(5) -0.016(3) 0.049(3) -0.001(3)
C33 0.084(3) 0.052(3) 0.082(3) -0.004(3) 0.028(3) 0.009(3)
C34 0.036(2) 0.051(3) 0.049(3) -0.004(2) 0.0026(18) -0.002(2)

loop_
_atom_type_symbol
_atom_type_description
_atom_type_scat_dispersion_real
_atom_type_scat_dispersion_imag
_atom_type_scat_source
C C 0.0033 0.0016 'International Tables Vol C Tables 4.2.6.8 and 6.1.1.4'
H H 0.0000 0.0000 'International Tables Vol C Tables 4.2.6.8 and 6.1.1.4'
N N 0.0061 0.0033 'International Tables Vol C Tables 4.2.6.8 and 6.1.1.4'
O O 0.0106 0.0060 'International Tables Vol C Tables 4.2.6.8 and 6.1.1.4'

loop_
_geom_angle_atom_site_label_1
_geom_angle_atom_site_label_2
_geom_angle_atom_site_label_3
_geom_angle
C10 N1 H1A 120.0
C10 N1 H1C 120.0
H1A N1 H1C 120.0
C2 O1 C1 117.6(4)
C10 O3 C11 118.1(3)
O1 C1 H1D 109.5
O1 C1 H1E 109.5
H1D C1 H1E 109.5
O1 C1 H1F 109.5
H1D C1 H1F 109.5
H1E C1 H1F 109.5
C3 C2 O1 125.1(4)
C3 C2 C7 119.3(4)
O1 C2 C7 115.6(4)
C2 C3 C4 119.4(4)
C2 C3 H3 120.3
C4 C3 H3 120.3
C5 C4 C3 122.3(4)
C5 C4 H4 118.9
C3 C4 H4 118.9
C4 C5 C6 117.4(4)
C4 C5 C8 120.7(4)
C6 C5 C8 121.9(3)
C7 C6 C5 121.6(4)
C7 C6 H6 119.2
C5 C6 H6 119.2
C6 C7 C2 120.0(4)
C6 C7 H7 120.0
C2 C7 H7 120.0
C12 C8 C9 108.1(3)
C12 C8 C5 113.0(3)
C9 C8 C5 111.8(3)
C12 C8 H8 107.9
C9 C8 H8 107.9
C5 C8 H8 107.9
C10 C9 C17 118.1(3)
C10 C9 C8 122.1(3)
C17 C9 C8 119.4(3)
N1 C10 C9 128.3(4)
N1 C10 O3 110.3(3)
C9 C10 O3 121.4(3)
C12 C11 O3 123.2(3)
C12 C11 C16 126.1(4)
O3 C11 C16 110.7(3)
C11 C12 C13 119.3(4)
C11 C12 C8 121.9(3)
C13 C12 C8 118.7(3)
O2 C13 C12 120.7(4)
O2 C13 C14 122.6(4)
C12 C13 C14 116.6(4)
C15 C14 C13 114.9(4)
C15 C14 H14A 108.6
C13 C14 H14A 108.6
C15 C14 H14B 108.6
C13 C14 H14B 108.6
H14A C14 H14B 107.5
C14 C15 C16 114.2(4)
C14 C15 H15A 108.7
C16 C15 H15A 108.7
C14 C15 H15B 108.7
C16 C15 H15B 108.7
H15A C15 H15B 107.6
C11 C16 C15 112.2(3)
C11 C16 H16A 109.2
C15 C16 H16A 109.2
C11 C16 H16B 109.2
C15 C16 H16B 109.2
H16A C16 H16B 107.9
N2 C17 C9 178.9(5)
C27 N3 H3AA 120.0
C27 N3 H3BA 120.0
H3AA N3 H3BA 120.0
C19 O4 C18 117.9(4)
C27 O6 C28 118.1(3)
O4 C18 H18D 109.5
O4 C18 H18E 109.5
H18D C18 H18E 109.5
O4 C18 H18F 109.5
H18D C18 H18F 109.5
H18E C18 H18F 109.5
C24 C19 O4 124.3(4)
C24 C19 C20 119.4(4)
O4 C19 C20 116.3(4)
C21 C20 C19 120.3(4)
C21 C20 H20A 119.9
C19 C20 H20A 119.9
C20 C21 C22 121.8(4)
C20 C21 H21A 119.1
C22 C21 H21A 119.1
C23 C22 C21 117.1(4)
C23 C22 C25 120.8(4)
C21 C22 C25 122.0(3)
C22 C23 C24 122.3(4)
C22 C23 H23A 118.8
C24 C23 H23A 118.8
C19 C24 C23 119.2(4)
C19 C24 H24A 120.4
C23 C24 H24A 120.4
C29 C25 C26 108.5(3)
C29 C25 C22 112.5(3)
C26 C25 C22 112.3(3)
C29 C25 H25A 107.7
C26 C25 H25A 107.7
C22 C25 H25A 107.7
C27 C26 C34 119.3(3)
C27 C26 C25 123.9(4)
C34 C26 C25 116.7(3)
C26 C27 N3 128.3(4)
C26 C27 O6 121.7(3)
N3 C27 O6 110.0(3)
C29 C28 O6 122.8(4)
C29 C28 C33 126.2(4)
O6 C28 C33 111.0(4)
C28 C29 C30 118.2(4)
C28 C29 C25 123.3(3)
C30 C29 C25 118.1(4)
O5 C30 C29 118.9(4)
O5 C30 C31 122.0(4)
C29 C30 C31 119.0(4)
C30 C31 C32 113.4(4)
C30 C31 H31C 108.9
C32 C31 H31C 108.9
C30 C31 H31D 108.9
C32 C31 H31D 108.9
H31C C31 H31D 107.7
C31 C32 C33 111.8(4)
C31 C32 H32C 109.3
C33 C32 H32C 109.3
C31 C32 H32D 109.3
C33 C32 H32D 109.3
H32C C32 H32D 107.9
C28 C33 C32 110.7(4)
C28 C33 H33C 109.5
C32 C33 H33C 109.5
C28 C33 H33D 109.5
C32 C33 H33D 109.5
H33C C33 H33D 108.1
N4 C34 C26 177.0(4)

loop_
_geom_bond_atom_site_label_1
_geom_bond_atom_site_label_2
_geom_bond_distance
N1 C10 1.338(4)
N1 H1A 0.8600
N1 H1C 0.8600
N2 C17 1.147(4)
O1 C2 1.376(4)
O1 C1 1.414(5)
O2 C13 1.225(4)
O3 C10 1.370(4)
O3 C11 1.373(4)
C1 H1D 0.9600
C1 H1E 0.9600
C1 H1F 0.9600
C2 C3 1.373(5)
C2 C7 1.386(5)
C3 C4 1.380(5)
C3 H3 0.9300
C4 C5 1.372(4)
C4 H4 0.9300
C5 C6 1.381(5)
C5 C8 1.523(5)
C6 C7 1.371(5)
C6 H6 0.9300
C7 H7 0.9300
C8 C12 1.498(5)
C8 C9 1.513(4)
C8 H8 0.9800
C9 C10 1.343(5)
C9 C17 1.402(5)
C11 C12 1.330(4)
C11 C16 1.480(5)
C12 C13 1.466(5)
C13 C14 1.498(5)
C14 C15 1.453(6)
C14 H14A 0.9700
C14 H14B 0.9700
C15 C16 1.503(5)
C15 H15A 0.9700
C15 H15B 0.9700
C16 H16A 0.9700
C16 H16B 0.9700
N3 C27 1.336(4)
N3 H3AA 0.8600
N3 H3BA 0.8600
N4 C34 1.142(5)
O4 C19 1.377(4)
O4 C18 1.411(5)
O5 C30 1.231(5)
O6 C27 1.376(4)
O6 C28 1.382(4)
C18 H18D 0.9600
C18 H18E 0.9600
C18 H18F 0.9600
C19 C24 1.373(5)
C19 C20 1.377(5)
C20 C21 1.371(5)
C20 H20A 0.9300
C21 C22 1.379(5)
C21 H21A 0.9300
C22 C23 1.369(5)
C22 C25 1.521(5)
C23 C24 1.391(5)
C23 H23A 0.9300
C24 H24A 0.9300
C25 C29 1.492(5)
C25 C26 1.512(4)
C25 H25A 0.9800
C26 C27 1.335(5)
C26 C34 1.418(5)
C28 C29 1.333(5)
C28 C33 1.478(5)
C29 C30 1.459(5)
C30 C31 1.488(6)
C31 C32 1.500(6)
C31 H31C 0.9700
C31 H31D 0.9700
C32 C33 1.514(5)
C32 H32C 0.9700
C32 H32D 0.9700
C33 H33C 0.9700
C33 H33D 0.9700

loop_
_geom_hbond_atom_site_label_D
_geom_hbond_atom_site_label_H
_geom_hbond_atom_site_label_A
_geom_hbond_site_symmetry_A
_geom_hbond_distance_DH
_geom_hbond_distance_HA
_geom_hbond_distance_DA
_geom_hbond_angle_DHA
N1 H1A N4 . 0.86 2.19 3.035(5) 167.8
N3 H3AA N2 . 0.86 2.23 3.083(5) 173.3
N1 H1C O5 2_746 0.86 2.03 2.877(4) 166.8
N3 H3BA O2 7_666 0.86 2.27 3.029(4) 147.8

loop_
_cod_related_entry_id
_cod_related_entry_database
_cod_related_entry_code
1 ChemSpider 2019506
